data_4025997
loop_
_publ_author_name
'Susanne C. Martens'
'Till Riehm'
'Sonja Geib'
'Hubert Wadepohl'
'Lutz H. Gade'

_publ_section_title
;
 Substitutent Effects in the Periphery of 2,9-Bisaryl-tetraazaperopyrene
 Dyes
;
_journal_name_full 'Journal of Organic Chemistry'
_journal_page_first 609
_journal_page_last 617
_journal_paper_doi 10.1021/jo102141w
_journal_volume 76
_journal_year 2011
_chemical_formula_sum 'C36 H16 F6 N4'
_chemical_formula_weight 618.53
_space_group_IT_number 14
_symmetry_cell_setting monoclinic
_symmetry_Int_Tables_number 14
_symmetry_space_group_name_Hall '-P 2yn'
_symmetry_space_group_name_H-M 'P 1 21/n 1'
_atom_sites_solution_hydrogens geom
_atom_sites_solution_primary direct
_atom_sites_solution_secondary difmap
_audit_block_code ga_sm2
_audit_creation_method SHELXL-97
_cell_angle_alpha 90.00
_cell_angle_beta 93.567(2)
_cell_angle_gamma 90.00
_cell_formula_units_Z 4
_cell_length_a 10.2372(9)
_cell_length_b 7.3908(7)
_cell_length_c 34.902(3)
_cell_measurement_reflns_used 5202
_cell_measurement_temperature 100(2)
_cell_measurement_theta_max 31.25
_cell_measurement_theta_min 2.57
_cell_volume 2635.6(4)
_computing_cell_refinement
;
SAINT (Bruker AXS, 1997-2008).
;
_computing_data_collection 'SMART-5.631 (Bruker AXS, 2003)'
_computing_data_reduction 'SAINT (Bruker AXS, 1997-2008)'
_computing_publication_material 'SHELXL-97 (Sheldrick, 1997)'
_computing_structure_refinement 'SHELXL-97 (Sheldrick, 1997)'
_computing_structure_solution 'SHELXS-97 (Sheldrick, 1997)'
_diffrn_ambient_environment 'perfluoro polyether oil'
_diffrn_ambient_temperature 100(2)
_diffrn_detector 'CCD plate'
_diffrn_detector_area_resol_mean 8.19
_diffrn_detector_type CCD-PXL-KAF2
_diffrn_measured_fraction_theta_full 1.000
_diffrn_measured_fraction_theta_max 1.000
_diffrn_measurement_device 'three-circle diffractometer'
_diffrn_measurement_device_type 'Bruker AXS Smart 1000'
_diffrn_measurement_method '\f- and \w-scans'
_diffrn_measurement_specimen_support 'polyimid foil'
_diffrn_radiation_monochromator graphite
_diffrn_radiation_probe x-ray
_diffrn_radiation_type MoK\a
_diffrn_radiation_wavelength 0.71073
_diffrn_reflns_av_R_equivalents 0.0761
_diffrn_reflns_av_sigmaI/netI 0.0538
_diffrn_reflns_limit_h_max 12
_diffrn_reflns_limit_h_min -12
_diffrn_reflns_limit_k_max 8
_diffrn_reflns_limit_k_min 0
_diffrn_reflns_limit_l_max 41
_diffrn_reflns_limit_l_min 0
_diffrn_reflns_number 42526
_diffrn_reflns_theta_full 25.03
_diffrn_reflns_theta_max 25.02
_diffrn_reflns_theta_min 2.04
_diffrn_source 'fine-focus sealed tube'
_exptl_absorpt_coefficient_mu 0.123
_exptl_absorpt_correction_T_max 0.7464
_exptl_absorpt_correction_T_min 0.6752
_exptl_absorpt_correction_type multi-scan
_exptl_absorpt_process_details
;
multi-scan from symmetry-related measurements (Blessing 1995)
SADABS (Sheldrick & Bruker AXS, 2004-2008)
;
_exptl_crystal_colour orange
_exptl_crystal_density_diffrn 1.559
_exptl_crystal_description needle
_exptl_crystal_F_000 1256
_exptl_crystal_size_max 0.20
_exptl_crystal_size_mid 0.10
_exptl_crystal_size_min 0.05
_refine_diff_density_max 0.271
_refine_diff_density_min -0.393
_refine_diff_density_rms 0.074
_refine_ls_abs_structure_details 'Flack H D (1983), Acta Cryst. A39, 876-881'
_refine_ls_extinction_method none
_refine_ls_goodness_of_fit_ref 1.056
_refine_ls_hydrogen_treatment constr
_refine_ls_matrix_type full
_refine_ls_number_parameters 415
_refine_ls_number_reflns 4651
_refine_ls_number_restraints 0
_refine_ls_restrained_S_all 1.056
_refine_ls_R_factor_all 0.0855
_refine_ls_R_factor_gt 0.0583
_refine_ls_shift/su_max 0.000
_refine_ls_shift/su_mean 0.000
_refine_ls_structure_factor_coef Fsqd
_refine_ls_weighting_details 'calc w=1/[\s^2^(Fo^2^)+(0.0932P)^2^+0.0000P] where P=(Fo^2^+2Fc^2^)/3'
_refine_ls_weighting_scheme calc
_refine_ls_wR_factor_gt 0.1379
_refine_ls_wR_factor_ref 0.1516
_reflns_number_gt 3206
_reflns_number_total 4651
_reflns_threshold_expression >2sigma(I)
_cod_data_source_file jo102141w_si_003.cif
_cod_data_source_block compound_3
_cod_original_sg_symbol_H-M 'P 21/n'
_cod_database_code 4025997

loop_
_symmetry_equiv_pos_as_xyz
'x, y, z'
'-x+1/2, y+1/2, -z+1/2'
'-x, -y, -z'
'x-1/2, -y-1/2, z-1/2'

loop_
_atom_site_label
_atom_site_type_symbol
_atom_site_fract_x
_atom_site_fract_y
_atom_site_fract_z
_atom_site_U_iso_or_equiv
_atom_site_adp_type
_atom_site_occupancy
_atom_site_symmetry_multiplicity
_atom_site_calc_flag
_atom_site_refinement_flags
F1 F 0.00244(18) 0.6630(2) 0.18200(4) 0.0367(5) Uani 1 1 d .
F2 F -0.16076(17) 0.5744(2) 0.21241(5) 0.0395(5) Uani 1 1 d .
F3 F -0.00165(18) 0.7125(2) 0.24195(5) 0.0384(5) Uani 1 1 d .
F51 F 0.57091(16) 0.7545(2) 0.08989(4) 0.0316(4) Uani 1 1 d .
F52 F 0.53516(17) 0.6482(2) 0.14514(5) 0.0352(4) Uani 1 1 d .
F53 F 0.73232(17) 0.6732(2) 0.12802(5) 0.0408(5) Uani 1 1 d .
N1 N -0.0476(2) 0.3220(3) 0.13809(6) 0.0216(5) Uani 1 1 d .
N2 N 0.1792(2) 0.4043(3) 0.13682(6) 0.0209(5) Uani 1 1 d .
N51 N 0.3026(2) 0.9790(3) 0.11972(6) 0.0219(5) Uani 1 1 d .
N52 N 0.4381(2) 1.0960(3) 0.07160(6) 0.0239(5) Uani 1 1 d .
C1 C -0.0653(3) 0.3567(3) 0.10023(7) 0.0193(6) Uani 1 1 d .
C2 C -0.1909(3) 0.3290(3) 0.08089(7) 0.0212(6) Uani 1 1 d .
H2 H -0.2614 0.2846 0.0947 0.025 Uiso 1 1 calc R
C3 C -0.2093(3) 0.3660(3) 0.04303(7) 0.0205(6) Uani 1 1 d .
H3 H -0.2936 0.3463 0.0308 0.025 Uiso 1 1 calc R
C4 C -0.1074(2) 0.4337(3) 0.02049(7) 0.0178(6) Uani 1 1 d .
C5 C 0.0189(2) 0.4600(3) 0.03916(7) 0.0169(6) Uani 1 1 d .
C6 C 0.0379(3) 0.4197(3) 0.07904(7) 0.0180(6) Uani 1 1 d .
C7 C 0.1610(3) 0.4427(3) 0.09903(7) 0.0186(6) Uani 1 1 d .
C8 C 0.2666(3) 0.5093(3) 0.07834(7) 0.0202(6) Uani 1 1 d .
H8 H 0.3504 0.5256 0.0912 0.024 Uiso 1 1 calc R
C9 C 0.2487(3) 0.5494(3) 0.04051(7) 0.0205(6) Uani 1 1 d .
H9 H 0.3210 0.5947 0.0276 0.025 Uiso 1 1 calc R
C10 C 0.1265(3) 0.5269(3) 0.01912(7) 0.0176(6) Uani 1 1 d .
C21 C 0.0732(3) 0.3479(3) 0.15392(7) 0.0195(6) Uani 1 1 d .
C23 C 0.0894(3) 0.3046(3) 0.19590(7) 0.0209(6) Uani 1 1 d .
C24 C 0.0363(3) 0.4118(3) 0.22413(7) 0.0219(6) Uani 1 1 d .
C25 C 0.0458(3) 0.3580(4) 0.26238(8) 0.0265(6) Uani 1 1 d .
H25 H 0.0101 0.4319 0.2814 0.032 Uiso 1 1 calc R
C26 C 0.1070(3) 0.1976(4) 0.27279(8) 0.0285(7) Uani 1 1 d .
H26 H 0.1124 0.1601 0.2989 0.034 Uiso 1 1 calc R
C27 C 0.1605(3) 0.0912(4) 0.24501(8) 0.0276(7) Uani 1 1 d .
H27 H 0.2025 -0.0194 0.2521 0.033 Uiso 1 1 calc R
C28 C 0.1531(3) 0.1453(4) 0.20698(8) 0.0253(6) Uani 1 1 d .
H28 H 0.1919 0.0728 0.1883 0.030 Uiso 1 1 calc R
C29 C -0.0297(3) 0.5884(4) 0.21503(8) 0.0256(6) Uani 1 1 d .
C51 C 0.2003(3) 0.9683(3) 0.09318(7) 0.0211(6) Uani 1 1 d .
C52 C 0.0770(3) 0.9045(3) 0.10434(8) 0.0231(6) Uani 1 1 d .
H52 H 0.0671 0.8689 0.1302 0.028 Uiso 1 1 calc R
C53 C -0.0264(3) 0.8947(3) 0.07810(8) 0.0232(6) Uani 1 1 d .
H53 H -0.1079 0.8518 0.0861 0.028 Uiso 1 1 calc R
C54 C -0.0168(3) 0.9467(3) 0.03880(8) 0.0214(6) Uani 1 1 d .
C55 C 0.1057(3) 1.0096(3) 0.02719(7) 0.0191(6) Uani 1 1 d .
C56 C 0.2130(3) 1.0196(3) 0.05490(7) 0.0188(6) Uani 1 1 d .
C57 C 0.3366(3) 1.0824(3) 0.04503(8) 0.0216(6) Uani 1 1 d .
C58 C 0.3528(3) 1.1318(4) 0.00615(8) 0.0249(6) Uani 1 1 d .
H58 H 0.4357 1.1727 -0.0011 0.030 Uiso 1 1 calc R
C59 C 0.2518(3) 1.1213(3) -0.02044(8) 0.0234(6) Uani 1 1 d .
H59 H 0.2657 1.1537 -0.0462 0.028 Uiso 1 1 calc R
C60 C 0.1243(3) 1.0628(3) -0.01114(7) 0.0204(6) Uani 1 1 d .
C71 C 0.4146(3) 1.0437(3) 0.10726(8) 0.0219(6) Uani 1 1 d .
C73 C 0.5239(3) 1.0690(3) 0.13674(8) 0.0232(6) Uani 1 1 d .
C74 C 0.6236(3) 0.9413(3) 0.14449(8) 0.0230(6) Uani 1 1 d .
C75 C 0.7265(3) 0.9790(4) 0.17153(8) 0.0261(6) Uani 1 1 d .
H75 H 0.7940 0.8925 0.1766 0.031 Uiso 1 1 calc R
C76 C 0.7299(3) 1.1416(4) 0.19075(8) 0.0292(7) Uani 1 1 d .
H76 H 0.8008 1.1681 0.2087 0.035 Uiso 1 1 calc R
C77 C 0.6309(3) 1.2661(4) 0.18405(8) 0.0287(7) Uani 1 1 d .
H77 H 0.6328 1.3770 0.1978 0.034 Uiso 1 1 calc R
C78 C 0.5286(3) 1.2301(4) 0.15725(8) 0.0264(6) Uani 1 1 d .
H78 H 0.4607 1.3167 0.1529 0.032 Uiso 1 1 calc R
C79 C 0.6163(3) 0.7569(4) 0.12699(8) 0.0249(6) Uani 1 1 d .

loop_
_atom_site_aniso_label
_atom_site_aniso_U_11
_atom_site_aniso_U_22
_atom_site_aniso_U_33
_atom_site_aniso_U_23
_atom_site_aniso_U_13
_atom_site_aniso_U_12
F1 0.0603(13) 0.0237(9) 0.0274(9) 0.0062(7) 0.0126(8) 0.0069(8)
F2 0.0271(10) 0.0296(10) 0.0614(12) 0.0074(8) -0.0016(8) 0.0040(7)
F3 0.0573(12) 0.0263(9) 0.0314(10) -0.0097(7) 0.0017(8) -0.0008(8)
F51 0.0427(11) 0.0251(9) 0.0273(9) -0.0019(7) 0.0052(7) 0.0030(7)
F52 0.0500(12) 0.0215(8) 0.0358(10) 0.0013(7) 0.0162(8) -0.0067(8)
F53 0.0323(10) 0.0333(10) 0.0566(12) -0.0062(8) 0.0005(8) 0.0139(8)
N1 0.0249(13) 0.0199(11) 0.0196(12) -0.0014(9) -0.0011(9) 0.0010(9)
N2 0.0272(14) 0.0170(12) 0.0186(12) -0.0011(9) 0.0021(9) 0.0013(9)
N51 0.0242(13) 0.0152(11) 0.0264(13) 0.0006(9) 0.0022(10) 0.0015(9)
N52 0.0270(14) 0.0196(12) 0.0251(13) 0.0021(9) 0.0019(10) 0.0021(10)
C1 0.0229(15) 0.0151(13) 0.0200(14) 0.0003(11) 0.0026(11) 0.0030(11)
C2 0.0208(15) 0.0216(14) 0.0216(14) 0.0010(11) 0.0045(11) -0.0024(11)
C3 0.0191(15) 0.0198(13) 0.0223(14) -0.0007(11) -0.0010(11) 0.0010(11)
C4 0.0202(14) 0.0120(12) 0.0215(14) -0.0011(10) 0.0034(11) -0.0001(10)
C5 0.0220(14) 0.0112(12) 0.0174(13) -0.0013(10) 0.0017(11) 0.0018(10)
C6 0.0224(15) 0.0115(12) 0.0202(14) -0.0012(10) 0.0030(11) 0.0024(10)
C7 0.0238(15) 0.0130(12) 0.0189(14) -0.0014(10) 0.0011(11) 0.0023(11)
C8 0.0222(15) 0.0191(14) 0.0194(14) -0.0009(11) 0.0010(11) -0.0014(11)
C9 0.0204(15) 0.0163(13) 0.0252(15) -0.0011(11) 0.0052(11) -0.0022(11)
C10 0.0205(14) 0.0111(12) 0.0212(14) -0.0019(10) 0.0014(11) 0.0011(10)
C21 0.0227(15) 0.0151(13) 0.0207(14) -0.0010(11) 0.0016(11) 0.0027(11)
C23 0.0219(15) 0.0226(14) 0.0181(14) 0.0005(11) -0.0002(11) -0.0018(11)
C24 0.0242(16) 0.0220(14) 0.0195(14) 0.0001(11) 0.0023(11) -0.0044(11)
C25 0.0241(16) 0.0343(16) 0.0211(15) -0.0025(12) 0.0024(11) -0.0021(13)
C26 0.0267(16) 0.0377(17) 0.0209(15) 0.0062(12) -0.0002(12) -0.0033(13)
C27 0.0249(16) 0.0254(15) 0.0321(17) 0.0052(12) -0.0009(12) 0.0047(12)
C28 0.0252(16) 0.0259(15) 0.0246(15) 0.0009(12) -0.0006(12) 0.0033(12)
C29 0.0323(18) 0.0221(15) 0.0227(15) -0.0018(12) 0.0041(12) -0.0036(12)
C51 0.0286(16) 0.0121(13) 0.0232(14) 0.0008(11) 0.0060(12) 0.0033(11)
C52 0.0302(17) 0.0186(14) 0.0209(14) 0.0021(11) 0.0054(12) -0.0018(11)
C53 0.0257(16) 0.0197(14) 0.0248(15) 0.0023(11) 0.0069(11) -0.0010(11)
C54 0.0281(16) 0.0120(12) 0.0244(15) -0.0014(10) 0.0052(12) 0.0030(11)
C55 0.0247(15) 0.0089(12) 0.0244(15) -0.0003(10) 0.0063(11) 0.0031(10)
C56 0.0234(15) 0.0096(12) 0.0239(15) 0.0014(10) 0.0058(11) 0.0033(10)
C57 0.0230(15) 0.0146(13) 0.0278(15) 0.0016(11) 0.0053(12) 0.0030(11)
C58 0.0284(16) 0.0225(14) 0.0245(15) 0.0017(12) 0.0081(12) 0.0010(12)
C59 0.0283(16) 0.0181(14) 0.0243(15) 0.0040(11) 0.0051(12) -0.0003(11)
C60 0.0255(15) 0.0140(13) 0.0221(14) -0.0001(10) 0.0056(11) 0.0024(11)
C71 0.0284(16) 0.0123(13) 0.0256(15) 0.0001(11) 0.0047(12) 0.0026(11)
C73 0.0262(16) 0.0191(14) 0.0245(15) 0.0052(11) 0.0041(11) -0.0031(12)
C74 0.0261(16) 0.0172(13) 0.0266(15) 0.0027(11) 0.0080(12) -0.0009(11)
C75 0.0222(16) 0.0232(15) 0.0331(16) 0.0075(12) 0.0039(12) -0.0004(12)
C76 0.0282(17) 0.0304(16) 0.0287(16) 0.0049(13) 0.0010(12) -0.0117(13)
C77 0.0355(18) 0.0199(14) 0.0307(16) -0.0009(12) 0.0024(13) -0.0071(13)
C78 0.0322(17) 0.0194(14) 0.0276(15) 0.0015(12) 0.0016(12) 0.0001(12)
C79 0.0237(16) 0.0241(15) 0.0277(16) 0.0054(12) 0.0074(12) 0.0019(12)

loop_
_atom_type_symbol
_atom_type_description
_atom_type_scat_dispersion_real
_atom_type_scat_dispersion_imag
_atom_type_scat_source
C C 0.0033 0.0016 'International Tables Vol C Tables 4.2.6.8 and 6.1.1.4'
H H 0.0000 0.0000 'International Tables Vol C Tables 4.2.6.8 and 6.1.1.4'
F F 0.0171 0.0103 'International Tables Vol C Tables 4.2.6.8 and 6.1.1.4'
N N 0.0061 0.0033 'International Tables Vol C Tables 4.2.6.8 and 6.1.1.4'

loop_
_geom_angle_atom_site_label_1
_geom_angle_atom_site_label_2
_geom_angle_atom_site_label_3
_geom_angle
_geom_angle_site_symmetry_1
_geom_angle_site_symmetry_3
C21 N1 C1 116.3(2) . .
C21 N2 C7 115.8(2) . .
C71 N51 C51 116.0(2) . .
C71 N52 C57 116.1(2) . .
N1 C1 C6 121.3(2) . .
N1 C1 C2 119.9(2) . .
C6 C1 C2 118.9(2) . .
C3 C2 C1 120.0(2) . .
C3 C2 H2 120.0 . .
C1 C2 H2 120.0 . .
C2 C3 C4 123.0(2) . .
C2 C3 H3 118.5 . .
C4 C3 H3 118.5 . .
C10 C4 C5 119.0(2) 3_565 .
C10 C4 C3 123.2(2) 3_565 .
C5 C4 C3 117.8(2) . .
C4 C5 C6 118.9(2) . .
C4 C5 C10 121.9(2) . .
C6 C5 C10 119.2(2) . .
C1 C6 C7 117.2(2) . .
C1 C6 C5 121.4(2) . .
C7 C6 C5 121.4(2) . .
N2 C7 C6 121.5(2) . .
N2 C7 C8 120.3(2) . .
C6 C7 C8 118.2(2) . .
C9 C8 C7 120.6(2) . .
C9 C8 H8 119.7 . .
C7 C8 H8 119.7 . .
C8 C9 C10 123.1(2) . .
C8 C9 H9 118.5 . .
C10 C9 H9 118.5 . .
C4 C10 C9 123.4(2) 3_565 .
C4 C10 C5 119.1(2) 3_565 .
C9 C10 C5 117.5(2) . .
N1 C21 N2 128.0(2) . .
N1 C21 C23 114.7(2) . .
N2 C21 C23 117.3(2) . .
C28 C23 C24 118.7(2) . .
C28 C23 C21 118.3(2) . .
C24 C23 C21 122.9(2) . .
C25 C24 C23 120.4(2) . .
C25 C24 C29 117.2(2) . .
C23 C24 C29 122.3(2) . .
C26 C25 C24 120.2(3) . .
C26 C25 H25 119.9 . .
C24 C25 H25 119.9 . .
C25 C26 C27 119.7(3) . .
C25 C26 H26 120.1 . .
C27 C26 H26 120.1 . .
C28 C27 C26 120.4(3) . .
C28 C27 H27 119.8 . .
C26 C27 H27 119.8 . .
C27 C28 C23 120.6(3) . .
C27 C28 H28 119.7 . .
C23 C28 H28 119.7 . .
F3 C29 F1 105.7(2) . .
F3 C29 F2 105.8(2) . .
F1 C29 F2 105.7(2) . .
F3 C29 C24 112.1(2) . .
F1 C29 C24 114.3(2) . .
F2 C29 C24 112.6(2) . .
N51 C51 C56 121.4(3) . .
N51 C51 C52 119.5(2) . .
C56 C51 C52 119.1(2) . .
C53 C52 C51 120.0(3) . .
C53 C52 H52 120.0 . .
C51 C52 H52 120.0 . .
C52 C53 C54 122.3(3) . .
C52 C53 H53 118.9 . .
C54 C53 H53 118.9 . .
C60 C54 C55 118.9(2) 3_575 .
C60 C54 C53 122.8(2) 3_575 .
C55 C54 C53 118.3(2) . .
C60 C55 C56 119.0(2) . .
C60 C55 C54 122.1(2) . .
C56 C55 C54 118.8(2) . .
C51 C56 C57 117.3(2) . .
C51 C56 C55 121.5(2) . .
C57 C56 C55 121.2(2) . .
N52 C57 C56 121.3(2) . .
N52 C57 C58 120.2(2) . .
C56 C57 C58 118.5(2) . .
C59 C58 C57 120.7(3) . .
C59 C58 H58 119.6 . .
C57 C58 H58 119.6 . .
C58 C59 C60 122.2(3) . .
C58 C59 H59 118.9 . .
C60 C59 H59 118.9 . .
C55 C60 C54 119.0(2) . 3_575
C55 C60 C59 118.4(2) . .
C54 C60 C59 122.7(2) 3_575 .
N51 C71 N52 127.7(2) . .
N51 C71 C73 116.3(2) . .
N52 C71 C73 115.9(2) . .
C78 C73 C74 118.4(3) . .
C78 C73 C71 117.7(2) . .
C74 C73 C71 123.8(2) . .
C75 C74 C73 120.3(2) . .
C75 C74 C79 118.3(2) . .
C73 C74 C79 121.1(2) . .
C76 C75 C74 119.9(3) . .
C76 C75 H75 120.0 . .
C74 C75 H75 120.0 . .
C75 C76 C77 120.3(3) . .
C75 C76 H76 119.8 . .
C77 C76 H76 119.8 . .
C76 C77 C78 120.2(3) . .
C76 C77 H77 119.9 . .
C78 C77 H77 119.9 . .
C77 C78 C73 120.8(3) . .
C77 C78 H78 119.6 . .
C73 C78 H78 119.6 . .
F53 C79 F52 106.6(2) . .
F53 C79 F51 105.8(2) . .
F52 C79 F51 105.0(2) . .
F53 C79 C74 112.9(2) . .
F52 C79 C74 111.7(2) . .
F51 C79 C74 114.2(2) . .

loop_
_geom_bond_atom_site_label_1
_geom_bond_atom_site_label_2
_geom_bond_distance
_geom_bond_site_symmetry_2
F1 C29 1.338(3) .
F2 C29 1.343(3) .
F3 C29 1.332(3) .
F51 C79 1.348(3) .
F52 C79 1.342(3) .
F53 C79 1.338(3) .
N1 C21 1.336(3) .
N1 C1 1.347(3) .
N2 C21 1.337(3) .
N2 C7 1.351(3) .
N51 C71 1.339(3) .
N51 C51 1.357(3) .
N52 C71 1.339(3) .
N52 C57 1.353(3) .
C1 C6 1.406(4) .
C1 C2 1.430(4) .
C2 C3 1.351(4) .
C2 H2 0.9500 .
C3 C4 1.435(4) .
C3 H3 0.9500 .
C4 C10 1.414(4) 3_565
C4 C5 1.425(4) .
C5 C6 1.425(4) .
C5 C10 1.429(4) .
C6 C7 1.412(4) .
C7 C8 1.425(4) .
C8 C9 1.354(4) .
C8 H8 0.9500 .
C9 C10 1.427(4) .
C9 H9 0.9500 .
C10 C4 1.415(4) 3_565
C21 C23 1.499(4) .
C23 C28 1.389(4) .
C23 C24 1.400(4) .
C24 C25 1.390(4) .
C24 C29 1.495(4) .
C25 C26 1.379(4) .
C25 H25 0.9500 .
C26 C27 1.387(4) .
C26 H26 0.9500 .
C27 C28 1.384(4) .
C27 H27 0.9500 .
C28 H28 0.9500 .
C51 C56 1.402(4) .
C51 C52 1.424(4) .
C52 C53 1.358(4) .
C52 H52 0.9500 .
C53 C54 1.434(4) .
C53 H53 0.9500 .
C54 C60 1.419(4) 3_575
C54 C55 1.421(4) .
C55 C60 1.418(4) .
C55 C56 1.419(4) .
C56 C57 1.411(4) .
C57 C58 1.425(4) .
C58 C59 1.348(4) .
C58 H58 0.9500 .
C59 C60 1.432(4) .
C59 H59 0.9500 .
C60 C54 1.419(4) 3_575
C71 C73 1.485(4) .
C73 C78 1.388(4) .
C73 C74 1.404(4) .
C74 C75 1.398(4) .
C74 C79 1.494(4) .
C75 C76 1.375(4) .
C75 H75 0.9500 .
C76 C77 1.378(4) .
C76 H76 0.9500 .
C77 C78 1.386(4) .
C77 H77 0.9500 .
C78 H78 0.9500 .

loop_
_geom_torsion_atom_site_label_1
_geom_torsion_atom_site_label_2
_geom_torsion_atom_site_label_3
_geom_torsion_atom_site_label_4
_geom_torsion
_geom_torsion_site_symmetry_1
_geom_torsion_site_symmetry_4
C21 N1 C1 C6 -1.1(4) . .
C21 N1 C1 C2 178.8(2) . .
N1 C1 C2 C3 179.1(2) . .
C6 C1 C2 C3 -1.0(4) . .
C1 C2 C3 C4 -0.1(4) . .
C2 C3 C4 C10 -179.8(2) . 3_565
C2 C3 C4 C5 0.9(4) . .
C10 C4 C5 C6 -179.8(2) 3_565 .
C3 C4 C5 C6 -0.5(3) . .
C10 C4 C5 C10 0.7(4) 3_565 .
C3 C4 C5 C10 -180.0(2) . .
N1 C1 C6 C7 0.7(4) . .
C2 C1 C6 C7 -179.1(2) . .
N1 C1 C6 C5 -178.7(2) . .
C2 C1 C6 C5 1.5(4) . .
C4 C5 C6 C1 -0.7(4) . .
C10 C5 C6 C1 178.8(2) . .
C4 C5 C6 C7 179.9(2) . .
C10 C5 C6 C7 -0.6(3) . .
C21 N2 C7 C6 -1.5(3) . .
C21 N2 C7 C8 178.1(2) . .
C1 C6 C7 N2 0.6(4) . .
C5 C6 C7 N2 -179.9(2) . .
C1 C6 C7 C8 -179.0(2) . .
C5 C6 C7 C8 0.5(4) . .
N2 C7 C8 C9 -179.5(2) . .
C6 C7 C8 C9 0.1(4) . .
C7 C8 C9 C10 -0.6(4) . .
C8 C9 C10 C4 -179.2(2) . 3_565
C8 C9 C10 C5 0.5(4) . .
C4 C5 C10 C4 -0.7(4) . 3_565
C6 C5 C10 C4 179.8(2) . 3_565
C4 C5 C10 C9 179.6(2) . .
C6 C5 C10 C9 0.1(3) . .
C1 N1 C21 N2 0.0(4) . .
C1 N1 C21 C23 -179.0(2) . .
C7 N2 C21 N1 1.3(4) . .
C7 N2 C21 C23 -179.8(2) . .
N1 C21 C23 C28 104.6(3) . .
N2 C21 C23 C28 -74.5(3) . .
N1 C21 C23 C24 -71.4(3) . .
N2 C21 C23 C24 109.5(3) . .
C28 C23 C24 C25 -0.9(4) . .
C21 C23 C24 C25 175.1(2) . .
C28 C23 C24 C29 177.8(3) . .
C21 C23 C24 C29 -6.2(4) . .
C23 C24 C25 C26 -0.5(4) . .
C29 C24 C25 C26 -179.2(3) . .
C24 C25 C26 C27 0.9(4) . .
C25 C26 C27 C28 0.1(4) . .
C26 C27 C28 C23 -1.5(4) . .
C24 C23 C28 C27 1.9(4) . .
C21 C23 C28 C27 -174.3(2) . .
C25 C24 C29 F3 37.7(3) . .
C23 C24 C29 F3 -141.1(3) . .
C25 C24 C29 F1 157.9(2) . .
C23 C24 C29 F1 -20.8(4) . .
C25 C24 C29 F2 -81.4(3) . .
C23 C24 C29 F2 99.8(3) . .
C71 N51 C51 C56 1.0(3) . .
C71 N51 C51 C52 -178.6(2) . .
N51 C51 C52 C53 179.5(2) . .
C56 C51 C52 C53 -0.2(4) . .
C51 C52 C53 C54 0.0(4) . .
C52 C53 C54 C60 -179.9(2) . 3_575
C52 C53 C54 C55 0.4(4) . .
C60 C54 C55 C60 -0.2(4) 3_575 .
C53 C54 C55 C60 179.6(2) . .
C60 C54 C55 C56 179.8(2) 3_575 .
C53 C54 C55 C56 -0.5(3) . .
N51 C51 C56 C57 0.2(4) . .
C52 C51 C56 C57 179.9(2) . .
N51 C51 C56 C55 -179.6(2) . .
C52 C51 C56 C55 0.1(4) . .
C60 C55 C56 C51 -179.8(2) . .
C54 C55 C56 C51 0.2(4) . .
C60 C55 C56 C57 0.4(4) . .
C54 C55 C56 C57 -179.5(2) . .
C71 N52 C57 C56 1.1(4) . .
C71 N52 C57 C58 -178.9(2) . .
C51 C56 C57 N52 -1.3(4) . .
C55 C56 C57 N52 178.4(2) . .
C51 C56 C57 C58 178.7(2) . .
C55 C56 C57 C58 -1.5(4) . .
N52 C57 C58 C59 -179.0(2) . .
C56 C57 C58 C59 0.9(4) . .
C57 C58 C59 C60 0.8(4) . .
C56 C55 C60 C54 -179.8(2) . 3_575
C54 C55 C60 C54 0.2(4) . 3_575
C56 C55 C60 C59 1.2(3) . .
C54 C55 C60 C59 -178.9(2) . .
C58 C59 C60 C55 -1.8(4) . .
C58 C59 C60 C54 179.2(2) . 3_575
C51 N51 C71 N52 -1.3(4) . .
C51 N51 C71 C73 175.5(2) . .
C57 N52 C71 N51 0.2(4) . .
C57 N52 C71 C73 -176.6(2) . .
N51 C71 C73 C78 -85.3(3) . .
N52 C71 C73 C78 91.9(3) . .
N51 C71 C73 C74 95.9(3) . .
N52 C71 C73 C74 -86.9(3) . .
C78 C73 C74 C75 -1.7(4) . .
C71 C73 C74 C75 177.1(3) . .
C78 C73 C74 C79 172.6(2) . .
C71 C73 C74 C79 -8.7(4) . .
C73 C74 C75 C76 0.2(4) . .
C79 C74 C75 C76 -174.2(2) . .
C74 C75 C76 C77 1.3(4) . .
C75 C76 C77 C78 -1.4(4) . .
C76 C77 C78 C73 -0.1(4) . .
C74 C73 C78 C77 1.6(4) . .
C71 C73 C78 C77 -177.2(3) . .
C75 C74 C79 F53 -24.0(3) . .
C73 C74 C79 F53 161.7(2) . .
C75 C74 C79 F52 96.1(3) . .
C73 C74 C79 F52 -78.2(3) . .
C75 C74 C79 F51 -144.9(2) . .
C73 C74 C79 F51 40.8(3) . .
